data_2023545
loop_
_publ_author_name
'Naeem, Marilyn'
'Chadeayne, Andrew R.'
'Golen, James A.'
'Manke, David R.'

_publ_section_title
;
 Syntheses and structures of two norpsilocin derivatives:
 N-ethyl-4-hydroxytryptamine (4-HO-NET) and 4-hydroxy-N-propyltryptamine
 (4-HO-NPT)
;
_journal_coeditor_code HB8250
_journal_issue 9
_journal_name_full 'Acta Crystallographica Section E Crystallographic Communications'
_journal_page_first 1082
_journal_page_last 1086
_journal_paper_doi 10.1107/S2056989026008571
_journal_volume 82
_journal_year 2026
_chemical_formula_iupac 'C12 H16 N2 O'
_chemical_formula_moiety 'C12 H16 N2 O'
_chemical_formula_sum 'C12 H16 N2 O'
_chemical_formula_weight 204.27
_chemical_name_common
;
<i>N</i>-Ethyl-4-hydroxytryptamine
;
_chemical_name_systematic
;
3-[2-(Ethylamino)ethyl]-1<i>H</i>-indol-4-ol
;
_space_group_crystal_system monoclinic
_space_group_IT_number 14
_space_group_name_Hall '-P 2ybc'
_space_group_name_H-M_alt 'P 1 21/c 1'
_atom_sites_solution_hydrogens mixed
_atom_sites_solution_primary dual
_cell_angle_alpha 90
_cell_angle_beta 100.132(2)
_cell_angle_gamma 90
_cell_formula_units_Z 4
_cell_length_a 8.3887(5)
_cell_length_b 9.0776(5)
_cell_length_c 14.5657(9)
_cell_measurement_reflns_used 9957
_cell_measurement_temperature 300(2)
_cell_measurement_theta_max 26.31
_cell_measurement_theta_min 2.66
_cell_volume 1091.87(11)
_computing_cell_refinement
;
SAINT (Bruker, 2021)
;
_computing_data_collection
;
APEX3 (Bruker, 2021)
;
_computing_data_reduction
;
SAINT (Bruker, 2021)
;
_computing_molecular_graphics
;
OLEX2 (Dolomanov <i>et al.</i>,  2009)
;
_computing_publication_material
;
publCIF (Westrip, 2010)
;
_computing_structure_refinement
;
SHELXL2018 (Sheldrick, 2015b)
;
_computing_structure_solution
;
<i>SHELXT2018</i> (Sheldrick, 2015a)
;
_diffrn_ambient_temperature 300.15
_diffrn_measured_fraction_theta_full 0.998
_diffrn_measured_fraction_theta_max 0.999
_diffrn_measurement_device_type 'Bruker D8 Venture CMOS'
_diffrn_measurement_method '\f and \w scans'
_diffrn_radiation_type MoK\a
_diffrn_radiation_wavelength 0.71073
_diffrn_reflns_av_R_equivalents 0.0278
_diffrn_reflns_av_unetI/netI 0.0132
_diffrn_reflns_limit_h_max 10
_diffrn_reflns_limit_h_min -10
_diffrn_reflns_limit_k_max 11
_diffrn_reflns_limit_k_min -11
_diffrn_reflns_limit_l_max 18
_diffrn_reflns_limit_l_min -18
_diffrn_reflns_number 23801
_diffrn_reflns_theta_full 25.242
_diffrn_reflns_theta_max 26.393
_diffrn_reflns_theta_min 2.656
_diffrn_source_current 30.0
_diffrn_source_power 1.5
_diffrn_source_voltage 50.0
_diffrn_standards_number 0
_exptl_absorpt_coefficient_mu 0.080
_exptl_absorpt_correction_T_max 0.7454
_exptl_absorpt_correction_T_min 0.7043
_exptl_absorpt_correction_type multi-scan
_exptl_absorpt_process_details
;
(SADABS; Krause <i>et al.</i>,  2015)
;
_exptl_crystal_colour yellow
_exptl_crystal_density_diffrn 1.243
_exptl_crystal_description block
_exptl_crystal_F_000 440
_exptl_crystal_size_max 0.27
_exptl_crystal_size_mid 0.21
_exptl_crystal_size_min 0.20
_refine_diff_density_max 0.245
_refine_diff_density_min -0.132
_refine_ls_extinction_coef 0.007(2)
_refine_ls_extinction_expression Fc^*^=kFc[1+0.001xFc^2^\l^3^/sin(2\q)]^-1/4^
_refine_ls_extinction_method
;
SHELXL2018 (Sheldrick, 2015b)
;
_refine_ls_goodness_of_fit_ref 1.050
_refine_ls_hydrogen_treatment mixed
_refine_ls_matrix_type full
_refine_ls_number_parameters 150
_refine_ls_number_reflns 2243
_refine_ls_number_restraints 3
_refine_ls_restrained_S_all 1.049
_refine_ls_R_factor_all 0.0470
_refine_ls_R_factor_gt 0.0403
_refine_ls_shift/su_max 0.000
_refine_ls_shift/su_mean 0.000
_refine_ls_structure_factor_coef Fsqd
_refine_ls_weighting_details 'w=1/[\s^2^(Fo^2^)+(0.0518P)^2^+0.3161P] where P=(Fo^2^+2Fc^2^)/3'
_refine_ls_weighting_scheme calc
_refine_ls_wR_factor_gt 0.1053
_refine_ls_wR_factor_ref 0.1118
_reflns_number_gt 1953
_reflns_number_total 2243
_reflns_threshold_expression 'I > 2\s(I)'
_cod_data_source_file hb8250.cif
_cod_data_source_block 4-HO-NET
_cod_database_code 2023545
_shelx_space_group_comment
;
The symmetry employed for this shelxl refinement is uniquely defined
by the following loop, which should always be used as a source of
symmetry information in preference to the above space-group names.
They are only intended as comments.
;
_shelx_estimated_absorpt_t_min 0.979
_shelx_estimated_absorpt_t_max 0.984

loop_
_space_group_symop_operation_xyz
'x, y, z'
'-x, y+1/2, -z+1/2'
'-x, -y, -z'
'x, -y-1/2, z-1/2'

loop_
_atom_site_type_symbol
_atom_site_label
_atom_site_fract_x
_atom_site_fract_y
_atom_site_fract_z
_atom_site_U_iso_or_equiv
_atom_site_adp_type
_atom_site_calc_flag
_atom_site_occupancy
_atom_site_disorder_assembly
_atom_site_disorder_group
O O1 0.26670(16) 0.64120(12) 0.59539(6) 0.0558(3) Uani d 1 . .
N N1 0.24109(16) 0.75788(14) 0.90599(8) 0.0457(3) Uani d 1 . .
N N2 0.35265(16) 0.37322(13) 0.63603(9) 0.0457(3) Uani d 1 . .
C C1 0.32861(17) 0.63081(16) 0.90504(9) 0.0425(3) Uani d 1 . .
H H1B 0.373600 0.578230 0.958099 0.051 Uiso calc 1 . .
C C2 0.19401(15) 0.80509(14) 0.81596(9) 0.0365(3) Uani d 1 . .
C C3 0.10539(17) 0.93092(16) 0.78357(10) 0.0444(3) Uani d 1 . .
H H3 0.068680 0.996395 0.824333 0.053 Uiso calc 1 . .
C C4 0.07518(17) 0.95333(16) 0.68926(11) 0.0462(4) Uani d 1 . .
H H4 0.017317 1.036282 0.665300 0.055 Uiso calc 1 . .
C C5 0.12934(17) 0.85438(15) 0.62827(10) 0.0439(3) Uani d 1 . .
H H5 0.105785 0.872798 0.564516 0.053 Uiso calc 1 . .
C C6 0.21698(16) 0.72971(14) 0.65966(9) 0.0362(3) Uani d 1 . .
C C7 0.25324(14) 0.70272(13) 0.75676(8) 0.0313(3) Uani d 1 . .
C C8 0.34133(15) 0.59139(14) 0.81676(9) 0.0354(3) Uani d 1 . .
C C9 0.43485(16) 0.45785(15) 0.79633(10) 0.0422(3) Uani d 1 . .
H H9A 0.480105 0.411568 0.855178 0.051 Uiso calc 1 . .
H H9B 0.524860 0.490499 0.767807 0.051 Uiso calc 1 . .
C C10 0.34164(18) 0.34175(15) 0.73357(10) 0.0451(3) Uani d 1 . .
H H10A 0.386353 0.245039 0.750729 0.054 Uiso calc 1 . .
H H10B 0.229064 0.342004 0.741166 0.054 Uiso calc 1 . .
C C11 0.2549(2) 0.2752(2) 0.56823(13) 0.0634(5) Uani d 1 . .
H H11A 0.140925 0.290158 0.569964 0.076 Uiso calc 1 . .
H H11B 0.281328 0.173480 0.584668 0.076 Uiso calc 1 . .
C C12 0.2861(3) 0.3053(2) 0.47154(13) 0.0805(6) Uani d 1 . .
H H12A 0.219642 0.241769 0.427983 0.121 Uiso calc 1 . .
H H12B 0.398139 0.287178 0.469347 0.121 Uiso calc 1 . .
H H12C 0.260572 0.406187 0.455488 0.121 Uiso calc 1 . .
H H1A 0.229(2) 0.8046(19) 0.9562(9) 0.067(5) Uiso d 1 . .
H H1 0.301(2) 0.5388(13) 0.6159(14) 0.086(6) Uiso d 1 . .
H H2 0.4583(12) 0.3621(19) 0.6293(12) 0.062(5) Uiso d 1 . .

loop_
_atom_site_aniso_label
_atom_site_aniso_U_11
_atom_site_aniso_U_22
_atom_site_aniso_U_33
_atom_site_aniso_U_12
_atom_site_aniso_U_13
_atom_site_aniso_U_23
O1 0.0953(9) 0.0449(6) 0.0303(5) 0.0192(6) 0.0194(5) 0.0045(4)
N1 0.0593(7) 0.0476(7) 0.0307(6) 0.0011(6) 0.0096(5) -0.0077(5)
N2 0.0504(7) 0.0407(6) 0.0468(7) 0.0037(5) 0.0102(5) -0.0051(5)
C1 0.0493(8) 0.0449(7) 0.0316(6) -0.0017(6) 0.0026(5) 0.0025(5)
C2 0.0374(6) 0.0373(7) 0.0355(6) -0.0048(5) 0.0084(5) -0.0039(5)
C3 0.0433(7) 0.0399(7) 0.0518(8) 0.0043(6) 0.0126(6) -0.0084(6)
C4 0.0419(7) 0.0383(7) 0.0576(9) 0.0073(6) 0.0067(6) 0.0052(6)
C5 0.0491(8) 0.0437(7) 0.0377(7) 0.0039(6) 0.0046(6) 0.0064(6)
C6 0.0426(7) 0.0344(6) 0.0324(6) -0.0008(5) 0.0088(5) 0.0010(5)
C7 0.0319(6) 0.0308(6) 0.0320(6) -0.0038(5) 0.0074(5) 0.0000(5)
C8 0.0374(6) 0.0358(6) 0.0331(6) -0.0028(5) 0.0063(5) 0.0021(5)
C9 0.0438(7) 0.0401(7) 0.0424(7) 0.0062(6) 0.0065(6) 0.0060(6)
C10 0.0524(8) 0.0341(7) 0.0512(8) 0.0051(6) 0.0159(6) 0.0025(6)
C11 0.0675(11) 0.0538(9) 0.0665(11) 0.0006(8) 0.0049(8) -0.0181(8)
C12 0.1077(17) 0.0721(13) 0.0539(10) 0.0148(12) -0.0069(10) -0.0130(9)

loop_
_atom_type_symbol
_atom_type_description
_atom_type_scat_dispersion_real
_atom_type_scat_dispersion_imag
_atom_type_scat_source
C C 0.0033 0.0016 'International Tables Vol C Tables 4.2.6.8 and 6.1.1.4'
H H 0.0000 0.0000 'International Tables Vol C Tables 4.2.6.8 and 6.1.1.4'
N N 0.0061 0.0033 'International Tables Vol C Tables 4.2.6.8 and 6.1.1.4'
O O 0.0106 0.0060 'International Tables Vol C Tables 4.2.6.8 and 6.1.1.4'

loop_
_geom_angle_atom_site_label_1
_geom_angle_atom_site_label_2
_geom_angle_atom_site_label_3
_geom_angle_site_symmetry_1
_geom_angle_site_symmetry_3
_geom_angle
_geom_angle_publ_flag
C6 O1 H1 . . 116.7(12) ?
C1 N1 C2 . . 108.59(11) ?
C1 N1 H1A . . 124.3(13) ?
C2 N1 H1A . . 126.7(13) ?
C10 N2 H2 . . 108.0(11) ?
C11 N2 C10 . . 114.23(13) ?
C11 N2 H2 . . 107.4(11) ?
N1 C1 H1B . . 124.3 ?
C8 C1 N1 . . 111.32(12) ?
C8 C1 H1B . . 124.3 ?
N1 C2 C3 . . 128.68(12) ?
N1 C2 C7 . . 107.74(11) ?
C3 C2 C7 . . 123.58(12) ?
C2 C3 H3 . . 121.5 ?
C4 C3 C2 . . 116.99(12) ?
C4 C3 H3 . . 121.5 ?
C3 C4 H4 . . 119.3 ?
C3 C4 C5 . . 121.37(13) ?
C5 C4 H4 . . 119.3 ?
C4 C5 H5 . . 119.0 ?
C6 C5 C4 . . 122.04(13) ?
C6 C5 H5 . . 119.0 ?
O1 C6 C5 . . 117.88(12) ?
O1 C6 C7 . . 123.38(11) ?
C5 C6 C7 . . 118.72(12) ?
C2 C7 C8 . . 106.65(11) ?
C6 C7 C2 . . 117.29(11) ?
C6 C7 C8 . . 136.06(11) ?
C1 C8 C7 . . 105.70(11) ?
C1 C8 C9 . . 122.11(12) ?
C7 C8 C9 . . 132.18(11) ?
C8 C9 H9A . . 108.1 ?
C8 C9 H9B . . 108.1 ?
C8 C9 C10 . . 116.60(11) ?
H9A C9 H9B . . 107.3 ?
C10 C9 H9A . . 108.1 ?
C10 C9 H9B . . 108.1 ?
N2 C10 C9 . . 109.52(11) ?
N2 C10 H10A . . 109.8 ?
N2 C10 H10B . . 109.8 ?
C9 C10 H10A . . 109.8 ?
C9 C10 H10B . . 109.8 ?
H10A C10 H10B . . 108.2 ?
N2 C11 H11A . . 109.5 ?
N2 C11 H11B . . 109.5 ?
N2 C11 C12 . . 110.58(16) ?
H11A C11 H11B . . 108.1 ?
C12 C11 H11A . . 109.5 ?
C12 C11 H11B . . 109.5 ?
C11 C12 H12A . . 109.5 ?
C11 C12 H12B . . 109.5 ?
C11 C12 H12C . . 109.5 ?
H12A C12 H12B . . 109.5 ?
H12A C12 H12C . . 109.5 ?
H12B C12 H12C . . 109.5 ?

loop_
_geom_bond_atom_site_label_1
_geom_bond_atom_site_label_2
_geom_bond_site_symmetry_2
_geom_bond_distance
_geom_bond_publ_flag
O1 C6 . 1.3539(16) ?
O1 H1 . 1.003(9) ?
N1 C1 . 1.3687(19) ?
N1 C2 . 1.3700(17) ?
N1 H1A . 0.867(9) ?
N2 C10 . 1.4679(19) ?
N2 C11 . 1.468(2) ?
N2 H2 . 0.914(9) ?
C1 H1B . 0.9300 ?
C1 C8 . 1.3569(18) ?
C2 C3 . 1.3988(19) ?
C2 C7 . 1.4159(17) ?
C3 H3 . 0.9300 ?
C3 C4 . 1.368(2) ?
C4 H4 . 0.9300 ?
C4 C5 . 1.394(2) ?
C5 H5 . 0.9300 ?
C5 C6 . 1.3827(19) ?
C6 C7 . 1.4147(17) ?
C7 C8 . 1.4506(17) ?
C8 C9 . 1.5018(18) ?
C9 H9A . 0.9700 ?
C9 H9B . 0.9700 ?
C9 C10 . 1.519(2) ?
C10 H10A . 0.9700 ?
C10 H10B . 0.9700 ?
C11 H11A . 0.9700 ?
C11 H11B . 0.9700 ?
C11 C12 . 1.502(3) ?
C12 H12A . 0.9600 ?
C12 H12B . 0.9600 ?
C12 H12C . 0.9600 ?

loop_
_geom_hbond_atom_site_label_D
_geom_hbond_atom_site_label_H
_geom_hbond_atom_site_label_A
_geom_hbond_site_symmetry_A
_geom_hbond_distance_DH
_geom_hbond_distance_HA
_geom_hbond_distance_DA
_geom_hbond_angle_DHA
_geom_hbond_publ_flag
N1 H1A O1 4_576 0.867(9) 2.056(11) 2.8789(15) 158.3(18) yes
O1 H1 N2 . 1.003(9) 1.578(10) 2.5764(16) 173(2) yes

loop_
_geom_torsion_atom_site_label_1
_geom_torsion_atom_site_label_2
_geom_torsion_atom_site_label_3
_geom_torsion_atom_site_label_4
_geom_torsion_site_symmetry_1
_geom_torsion_site_symmetry_2
_geom_torsion_site_symmetry_3
_geom_torsion_site_symmetry_4
_geom_torsion
_geom_torsion_publ_flag
O1 C6 C7 C2 . . . . 179.68(12) ?
O1 C6 C7 C8 . . . . 0.0(2) ?
N1 C1 C8 C7 . . . . -0.41(15) ?
N1 C1 C8 C9 . . . . 178.50(12) ?
N1 C2 C3 C4 . . . . 179.56(14) ?
N1 C2 C7 C6 . . . . 179.46(11) ?
N1 C2 C7 C8 . . . . -0.79(14) ?
C1 N1 C2 C3 . . . . -178.73(14) ?
C1 N1 C2 C7 . . . . 0.55(15) ?
C1 C8 C9 C10 . . . . 121.65(15) ?
C2 N1 C1 C8 . . . . -0.08(16) ?
C2 C3 C4 C5 . . . . 0.5(2) ?
C2 C7 C8 C1 . . . . 0.73(14) ?
C2 C7 C8 C9 . . . . -178.02(13) ?
C3 C2 C7 C6 . . . . -1.21(19) ?
C3 C2 C7 C8 . . . . 178.54(12) ?
C3 C4 C5 C6 . . . . -0.5(2) ?
C4 C5 C6 O1 . . . . -178.97(13) ?
C4 C5 C6 C7 . . . . -0.4(2) ?
C5 C6 C7 C2 . . . . 1.16(18) ?
C5 C6 C7 C8 . . . . -178.49(13) ?
C6 C7 C8 C1 . . . . -179.60(14) ?
C6 C7 C8 C9 . . . . 1.7(2) ?
C7 C2 C3 C4 . . . . 0.4(2) ?
C7 C8 C9 C10 . . . . -59.77(19) ?
C8 C9 C10 N2 . . . . 90.62(14) ?
C10 N2 C11 C12 . . . . -174.34(14) ?
C11 N2 C10 C9 . . . . -174.88(12) ?
